data_4307622
loop_
_publ_author_name
'Michael J. Rose'
'Apurba K. Patra'
'Eric A. Alcid'
'Marylin M. Olmstead'
'Pradip K. Mascharak'

_publ_section_title
;
Ruthenium Nitrosyls Derived from Polypyridine Ligands with Carboxamide or
Imine Nitrogen Donor(s): Isoelectronic Complexes with Different NO
Photolability
;
_journal_name_full 'Inorganic Chemistry'
_journal_page_first 2328
_journal_page_last 2338
_journal_paper_doi 10.1021/ic0620945
_journal_volume 46
_journal_year 2007
_chemical_formula_moiety 'C20 H21 N6 O Ru, 2.5(B F4), 0.5(B F4)'
_chemical_formula_sum 'C20 H21 B3 F12 N6 O Ru'
_chemical_formula_weight 722.93
_chemical_name_common '[Ru(SBPy3)(NO)](BF4)3'
_chemical_name_systematic
; 
 ? 
;
_space_group_IT_number 15
_symmetry_cell_setting monoclinic
_symmetry_space_group_name_Hall '-C 2yc'
_symmetry_space_group_name_H-M 'C 1 2/c 1'
_atom_sites_solution_hydrogens geom
_atom_sites_solution_primary direct
_atom_sites_solution_secondary difmap
_audit_creation_method SHELXL-97
_cell_angle_alpha 90.00
_cell_angle_beta 99.517(4)
_cell_angle_gamma 90.00
_cell_formula_units_Z 8
_cell_length_a 21.468(5)
_cell_length_b 9.254(2)
_cell_length_c 27.056(7)
_cell_measurement_reflns_used 9827
_cell_measurement_temperature 90(2)
_cell_measurement_theta_max 31.1
_cell_measurement_theta_min 4.25
_cell_volume 5301(2)
_computing_cell_refinement 'Bruker SAINT'
_computing_data_collection 'Bruker Apex2'
_computing_data_reduction SAINT
_computing_molecular_graphics 'SHELXTL 5.1, XP (Sheldrick, 1994)'
_computing_publication_material SHELXL-97
_computing_structure_refinement 'SHELXL-97 (Sheldrick, 1997)'
_computing_structure_solution 'SHELXS-97 (Sheldrick, 1990)'
_diffrn_ambient_temperature 90(2)
_diffrn_detector_area_resol_mean 8.3
_diffrn_measured_fraction_theta_full 1.000
_diffrn_measured_fraction_theta_max 1.000
_diffrn_measurement_device_type 'Bruker Apex2'
_diffrn_measurement_method \w
_diffrn_radiation_monochromator graphite
_diffrn_radiation_source 'fine-focus sealed tube'
_diffrn_radiation_type MoK\a
_diffrn_radiation_wavelength 0.71073
_diffrn_reflns_av_R_equivalents 0.0595
_diffrn_reflns_av_sigmaI/netI 0.0403
_diffrn_reflns_limit_h_max 25
_diffrn_reflns_limit_h_min -25
_diffrn_reflns_limit_k_max 11
_diffrn_reflns_limit_k_min -11
_diffrn_reflns_limit_l_max 32
_diffrn_reflns_limit_l_min -32
_diffrn_reflns_number 27955
_diffrn_reflns_theta_full 25.35
_diffrn_reflns_theta_max 25.35
_diffrn_reflns_theta_min 1.92
_diffrn_standards_number 0
_exptl_absorpt_coefficient_mu 0.705
_exptl_absorpt_correction_T_max 0.979
_exptl_absorpt_correction_T_min 0.922
_exptl_absorpt_correction_type multi-scan
_exptl_absorpt_process_details 'SADABS 2.10 (Sheldrick, 2003)'
_exptl_crystal_colour orange
_exptl_crystal_density_diffrn 1.812
_exptl_crystal_density_method 'not measured'
_exptl_crystal_description 'flat needle'
_exptl_crystal_F_000 2864
_exptl_crystal_size_max 0.38
_exptl_crystal_size_mid 0.14
_exptl_crystal_size_min 0.04
_refine_diff_density_max 3.489
_refine_diff_density_min -1.174
_refine_diff_density_rms 0.203
_refine_ls_extinction_method none
_refine_ls_goodness_of_fit_ref 1.163
_refine_ls_hydrogen_treatment constr
_refine_ls_matrix_type full
_refine_ls_number_parameters 439
_refine_ls_number_reflns 4846
_refine_ls_number_restraints 32
_refine_ls_restrained_S_all 1.180
_refine_ls_R_factor_all 0.0939
_refine_ls_R_factor_gt 0.0779
_refine_ls_shift/su_max 0.000
_refine_ls_shift/su_mean 0.000
_refine_ls_structure_factor_coef Fsqd
_refine_ls_weighting_details 'calc w=1/[\s^2^(Fo^2^)+(0.1012P)^2^+101.9463P] where P=(Fo^2^+2Fc^2^)/3'
_refine_ls_weighting_scheme calc
_refine_ls_wR_factor_gt 0.2058
_refine_ls_wR_factor_ref 0.2183
_reflns_number_gt 3947
_reflns_number_total 4846
_reflns_threshold_expression I>2\s(I)
_cod_data_source_file ic0620945si20061102_062827_1.cif
_cod_data_source_block mn1771
_cod_original_sg_symbol_H-M 'C 2/c'
_cod_database_code 4307622

loop_
_symmetry_equiv_pos_as_xyz
'x, y, z'
'-x, y, -z+1/2'
'x+1/2, y+1/2, z'
'-x+1/2, y+1/2, -z+1/2'
'-x, -y, -z'
'x, -y, z-1/2'
'-x+1/2, -y+1/2, -z'
'x+1/2, -y+1/2, z-1/2'

loop_
_atom_site_label
_atom_site_type_symbol
_atom_site_fract_x
_atom_site_fract_y
_atom_site_fract_z
_atom_site_U_iso_or_equiv
_atom_site_adp_type
_atom_site_occupancy
_atom_site_symmetry_multiplicity
_atom_site_calc_flag
_atom_site_refinement_flags
_atom_site_disorder_assembly
_atom_site_disorder_group
Ru1 Ru 0.13083(3) 0.94021(7) 0.15005(2) 0.0216(2) Uani 1 1 d . . .
O1 O 0.1571(3) 0.7115(8) 0.2238(2) 0.0464(17) Uani 1 1 d . . .
N1 N 0.1161(3) 1.1063(7) 0.2000(2) 0.0236(14) Uani 1 1 d . . .
N2 N 0.1214(3) 1.1146(8) 0.1052(2) 0.0280(15) Uani 1 1 d . . .
N3 N 0.2265(3) 0.9682(7) 0.1470(2) 0.0250(14) Uani 1 1 d . . .
N4 N 0.1324(3) 0.8340(8) 0.0836(2) 0.0298(16) Uani 1 1 d . . .
N5 N 0.0346(3) 0.8923(8) 0.1291(2) 0.0277(15) Uani 1 1 d . . .
N6 N 0.1459(3) 0.7965(8) 0.1937(2) 0.0265(15) Uani 1 1 d . . .
C1 C 0.1134(4) 1.0976(9) 0.2484(3) 0.0281(18) Uani 1 1 d . . .
H1 H 0.1240 1.0088 0.2653 0.034 Uiso 1 1 calc R . .
C2 C 0.0956(4) 1.2140(10) 0.2751(4) 0.035(2) Uani 1 1 d . . .
H2 H 0.0945 1.2048 0.3099 0.043 Uiso 1 1 calc R . .
C3 C 0.0795(4) 1.3430(10) 0.2510(4) 0.036(2) Uani 1 1 d . . .
H3 H 0.0661 1.4228 0.2687 0.043 Uiso 1 1 calc R . .
C4 C 0.0832(4) 1.3545(10) 0.2004(4) 0.036(2) Uani 1 1 d . . .
H4 H 0.0725 1.4424 0.1829 0.043 Uiso 1 1 calc R . .
C5 C 0.1026(3) 1.2359(10) 0.1762(3) 0.0300(18) Uani 1 1 d . . .
C6 C 0.1094(4) 1.2375(10) 0.1238(3) 0.0306(19) Uani 1 1 d . . .
H6 H 0.1053 1.3236 0.1044 0.037 Uiso 1 1 calc R . .
C7 C 0.1342(4) 1.0898(10) 0.0541(3) 0.033(2) Uani 1 1 d . . .
H7A H 0.1799 1.0990 0.0532 0.039 Uiso 1 1 calc R . .
H7B H 0.1111 1.1608 0.0305 0.039 Uiso 1 1 calc R . .
C8 C 0.1120(4) 0.9402(11) 0.0405(3) 0.039(2) Uani 1 1 d . . .
H8A H 0.1294 0.9082 0.0106 0.047 Uiso 1 1 calc R . .
H8B H 0.0654 0.9399 0.0318 0.047 Uiso 1 1 calc R . .
C9 C 0.1984(4) 0.7787(10) 0.0843(3) 0.0331(19) Uani 1 1 d . . .
H9A H 0.2031 0.6832 0.1010 0.040 Uiso 1 1 calc R . .
H9B H 0.2063 0.7665 0.0495 0.040 Uiso 1 1 calc R . .
C10 C 0.2455(4) 0.8821(10) 0.1117(3) 0.0270(17) Uani 1 1 d . . .
C11 C 0.3069(4) 0.8898(10) 0.1022(3) 0.0318(19) Uani 1 1 d . . .
H11 H 0.3207 0.8290 0.0779 0.038 Uiso 1 1 calc R . .
C12 C 0.3478(4) 0.9891(10) 0.1293(3) 0.0333(19) Uani 1 1 d . . .
H12 H 0.3904 0.9949 0.1240 0.040 Uiso 1 1 calc R . .
C13 C 0.3271(4) 1.0787(10) 0.1637(3) 0.033(2) Uani 1 1 d . . .
H13 H 0.3545 1.1488 0.1815 0.039 Uiso 1 1 calc R . .
C14 C 0.2661(4) 1.0645(11) 0.1718(3) 0.034(2) Uani 1 1 d . . .
H14 H 0.2515 1.1252 0.1958 0.041 Uiso 1 1 calc R . .
C15 C 0.0831(4) 0.7183(10) 0.0801(3) 0.034(2) Uani 1 1 d . . .
H15A H 0.0737 0.6805 0.0454 0.041 Uiso 1 1 calc R . .
H15B H 0.0983 0.6374 0.1028 0.041 Uiso 1 1 calc R . .
C16 C 0.0252(4) 0.7835(10) 0.0946(3) 0.034(2) Uani 1 1 d . . .
C17 C -0.0358(4) 0.7400(12) 0.0734(3) 0.043(3) Uani 1 1 d . . .
H17 H -0.0424 0.6646 0.0493 0.052 Uiso 1 1 calc R . .
C18 C -0.0868(4) 0.8114(13) 0.0890(4) 0.051(3) Uani 1 1 d . . .
H18 H -0.1288 0.7846 0.0752 0.061 Uiso 1 1 calc R . .
C19 C -0.0764(4) 0.9197(12) 0.1240(4) 0.046(3) Uani 1 1 d . . .
H19 H -0.1110 0.9677 0.1347 0.055 Uiso 1 1 calc R . .
C20 C -0.0143(4) 0.9590(10) 0.1439(3) 0.033(2) Uani 1 1 d . . .
H20 H -0.0070 1.0339 0.1681 0.040 Uiso 1 1 calc R . .
B1 B 0.0295(5) 0.3036(12) 0.4364(3) 0.032(2) Uani 1 1 d . . .
F1 F 0.0884(2) 0.3389(7) 0.46285(19) 0.0495(15) Uani 1 1 d . A .
F2A F 0.0431(13) 0.264(4) 0.3901(14) 0.050(7) Uani 0.50 1 d P A 1
F3A F 0.0027(15) 0.210(3) 0.4605(12) 0.049(6) Uani 0.50 1 d P A 1
F4A F -0.0048(9) 0.4343(17) 0.4279(7) 0.058(4) Uani 0.50 1 d P A 1
F2B F 0.0240(12) 0.296(4) 0.3851(12) 0.038(6) Uani 0.50 1 d P A 2
F3B F 0.0091(14) 0.160(2) 0.4522(12) 0.030(4) Uani 0.50 1 d P A 2
F4B F -0.0170(7) 0.3978(16) 0.4487(5) 0.040(3) Uani 0.50 1 d P A 2
B2 B 0.2477(5) 0.4858(12) 0.1826(5) 0.068(5) Uani 1 1 d D . .
F5 F 0.1882(2) 0.4893(7) 0.1548(2) 0.0507(15) Uani 1 1 d D . .
F6 F 0.2653(4) 0.6302(8) 0.1928(4) 0.126(4) Uani 1 1 d D . .
F7 F 0.2475(4) 0.4229(9) 0.2273(3) 0.090(3) Uani 1 1 d D . .
F8 F 0.2934(4) 0.4281(15) 0.1617(4) 0.156(6) Uani 1 1 d D . .
B3 B 0.0000 0.7229(14) 0.2500 0.023(2) Uani 1 2 d S . .
F9 F -0.0007(3) 0.6390(6) 0.2076(2) 0.0496(15) Uani 1 1 d . . .
F10 F 0.0522(4) 0.8093(9) 0.2566(3) 0.083(3) Uani 1 1 d . . .
B4 B 0.2292(7) 0.4055(15) 0.0236(5) 0.030(4) Uani 0.50 1 d PD B -1
F11 F 0.2147(5) 0.3604(12) -0.0266(3) 0.044(3) Uani 0.50 1 d PD B -1
F12 F 0.2701(4) 0.5233(9) 0.0284(3) 0.030(2) Uani 0.50 1 d PDU B -1
F13 F 0.2591(4) 0.2934(10) 0.0510(4) 0.039(2) Uani 0.50 1 d PD B -1
F14 F 0.1728(4) 0.4387(10) 0.0369(4) 0.038(2) Uani 0.50 1 d PDU B -1

loop_
_atom_site_aniso_label
_atom_site_aniso_U_11
_atom_site_aniso_U_22
_atom_site_aniso_U_33
_atom_site_aniso_U_23
_atom_site_aniso_U_13
_atom_site_aniso_U_12
Ru1 0.0133(3) 0.0334(4) 0.0188(3) 0.0024(3) 0.0044(2) -0.0051(2)
O1 0.064(5) 0.044(4) 0.031(3) 0.011(3) 0.007(3) 0.019(3)
N1 0.012(3) 0.032(3) 0.027(3) 0.002(3) 0.006(2) -0.005(3)
N2 0.012(3) 0.043(4) 0.030(4) 0.014(3) 0.007(3) -0.005(3)
N3 0.016(3) 0.036(4) 0.024(3) -0.003(3) 0.006(3) -0.003(3)
N4 0.023(3) 0.048(4) 0.019(3) -0.001(3) 0.003(3) -0.014(3)
N5 0.018(3) 0.036(4) 0.028(3) 0.013(3) 0.003(3) -0.010(3)
N6 0.024(3) 0.039(4) 0.017(3) -0.005(3) 0.005(3) 0.001(3)
C1 0.019(4) 0.029(4) 0.039(5) -0.001(3) 0.012(3) -0.006(3)
C2 0.020(4) 0.044(5) 0.046(5) -0.013(4) 0.014(4) -0.011(4)
C3 0.021(4) 0.031(5) 0.062(6) -0.011(4) 0.021(4) -0.004(3)
C4 0.018(4) 0.032(5) 0.063(6) 0.003(4) 0.022(4) -0.002(3)
C5 0.012(3) 0.040(5) 0.039(5) 0.008(4) 0.007(3) -0.006(3)
C6 0.015(4) 0.037(5) 0.041(5) 0.009(4) 0.008(3) 0.001(3)
C7 0.029(4) 0.048(5) 0.022(4) 0.012(4) 0.005(3) -0.012(4)
C8 0.035(5) 0.066(6) 0.014(4) 0.009(4) -0.001(3) -0.025(5)
C9 0.028(4) 0.048(5) 0.026(4) -0.012(4) 0.011(3) -0.009(4)
C10 0.021(4) 0.043(5) 0.018(4) -0.003(3) 0.007(3) -0.004(4)
C11 0.020(4) 0.048(5) 0.030(4) -0.006(4) 0.012(3) -0.002(4)
C12 0.017(4) 0.051(5) 0.035(5) -0.006(4) 0.014(3) -0.007(4)
C13 0.018(4) 0.049(5) 0.032(4) -0.011(4) 0.007(3) -0.011(4)
C14 0.020(4) 0.056(6) 0.027(4) -0.013(4) 0.008(3) -0.008(4)
C15 0.032(4) 0.043(5) 0.029(4) 0.003(4) 0.007(3) -0.017(4)
C16 0.025(4) 0.048(5) 0.025(4) 0.015(4) -0.002(3) -0.014(4)
C17 0.029(5) 0.058(6) 0.037(5) 0.021(5) -0.009(4) -0.026(4)
C18 0.022(5) 0.077(8) 0.050(6) 0.032(6) -0.007(4) -0.023(5)
C19 0.019(4) 0.063(7) 0.055(6) 0.029(5) 0.003(4) -0.006(4)
C20 0.018(4) 0.043(5) 0.039(5) 0.018(4) 0.007(3) -0.002(3)
B1 0.030(5) 0.043(6) 0.022(5) 0.005(4) 0.003(4) -0.004(4)
F1 0.030(3) 0.087(4) 0.032(3) 0.009(3) 0.007(2) -0.023(3)
F2A 0.056(18) 0.056(15) 0.038(13) -0.012(10) 0.013(13) -0.011(12)
F3A 0.026(8) 0.067(18) 0.051(15) 0.028(13) -0.007(9) -0.013(12)
F4A 0.058(10) 0.036(8) 0.079(13) -0.008(8) 0.011(9) 0.000(7)
F2B 0.030(11) 0.064(17) 0.019(6) 0.005(8) 0.001(8) -0.009(9)
F3B 0.026(8) 0.029(10) 0.032(8) 0.005(7) 0.000(6) -0.013(8)
F4B 0.036(7) 0.035(8) 0.048(9) -0.016(6) 0.009(6) -0.001(6)
B2 0.031(6) 0.051(8) 0.132(14) 0.041(9) 0.040(8) 0.014(6)
F5 0.034(3) 0.058(4) 0.063(4) 0.004(3) 0.017(3) -0.016(3)
F6 0.065(5) 0.066(5) 0.225(12) 0.043(7) -0.040(6) -0.021(4)
F7 0.079(5) 0.089(6) 0.092(6) 0.032(5) -0.014(5) -0.007(4)
F8 0.058(6) 0.255(16) 0.168(11) -0.085(11) 0.054(6) -0.002(7)
B3 0.019(6) 0.027(6) 0.024(6) 0.000 0.007(5) 0.000
F9 0.083(4) 0.032(3) 0.033(3) -0.003(2) 0.007(3) 0.009(3)
F10 0.080(5) 0.112(6) 0.067(4) -0.027(4) 0.039(4) -0.068(5)
B4 0.036(10) 0.021(9) 0.032(10) -0.005(8) 0.003(8) -0.002(8)
F11 0.039(6) 0.059(7) 0.029(5) -0.007(5) -0.002(4) -0.007(5)
F12 0.040(4) 0.028(3) 0.029(3) -0.001(3) 0.024(3) 0.018(3)
F13 0.025(5) 0.044(6) 0.046(6) 0.005(5) -0.004(4) 0.001(4)
F14 0.036(4) 0.028(3) 0.052(4) -0.002(3) 0.018(3) -0.012(3)

loop_
_atom_type_symbol
_atom_type_description
_atom_type_scat_dispersion_real
_atom_type_scat_dispersion_imag
_atom_type_scat_source
C C 0.0033 0.0016 'International Tables Vol C Tables 4.2.6.8 and 6.1.1.4'
H H 0.0000 0.0000 'International Tables Vol C Tables 4.2.6.8 and 6.1.1.4'
N N 0.0061 0.0033 'International Tables Vol C Tables 4.2.6.8 and 6.1.1.4'
O O 0.0106 0.0060 'International Tables Vol C Tables 4.2.6.8 and 6.1.1.4'
Ru Ru -1.2594 0.8363 'International Tables Vol C Tables 4.2.6.8 and 6.1.1.4'
B B 0.0013 0.0007 'International Tables Vol C Tables 4.2.6.8 and 6.1.1.4'
F F 0.0171 0.0103 'International Tables Vol C Tables 4.2.6.8 and 6.1.1.4'

loop_
_geom_angle_atom_site_label_1
_geom_angle_atom_site_label_2
_geom_angle_atom_site_label_3
_geom_angle
_geom_angle_site_symmetry_1
_geom_angle_site_symmetry_3
_geom_angle_publ_flag
N6 Ru1 N2 173.8(3) . . ?
N6 Ru1 N4 101.4(3) . . ?
N2 Ru1 N4 82.5(3) . . ?
N6 Ru1 N3 92.7(3) . . ?
N2 Ru1 N3 83.0(3) . . ?
N4 Ru1 N3 82.3(2) . . ?
N6 Ru1 N5 94.8(3) . . ?
N2 Ru1 N5 90.6(2) . . ?
N4 Ru1 N5 79.7(3) . . ?
N3 Ru1 N5 161.5(3) . . ?
N6 Ru1 N1 98.6(3) . . ?
N2 Ru1 N1 77.9(3) . . ?
N4 Ru1 N1 159.6(3) . . ?
N3 Ru1 N1 100.9(2) . . ?
N5 Ru1 N1 94.7(3) . . ?
C1 N1 C5 118.6(7) . . ?
C1 N1 Ru1 128.8(6) . . ?
C5 N1 Ru1 112.3(5) . . ?
C6 N2 C7 125.9(7) . . ?
C6 N2 Ru1 118.7(6) . . ?
C7 N2 Ru1 115.2(6) . . ?
C14 N3 C10 120.3(7) . . ?
C14 N3 Ru1 127.8(5) . . ?
C10 N3 Ru1 111.6(5) . . ?
C15 N4 C9 114.3(7) . . ?
C15 N4 C8 107.4(6) . . ?
C9 N4 C8 112.3(6) . . ?
C15 N4 Ru1 106.5(5) . . ?
C9 N4 Ru1 107.7(5) . . ?
C8 N4 Ru1 108.4(6) . . ?
C20 N5 C16 120.7(7) . . ?
C20 N5 Ru1 127.6(6) . . ?
C16 N5 Ru1 111.6(5) . . ?
O1 N6 Ru1 175.5(7) . . ?
N1 C1 C2 121.9(8) . . ?
N1 C1 H1 119.0 . . ?
C2 C1 H1 119.0 . . ?
C3 C2 C1 119.8(9) . . ?
C3 C2 H2 120.1 . . ?
C1 C2 H2 120.1 . . ?
C2 C3 C4 118.9(8) . . ?
C2 C3 H3 120.6 . . ?
C4 C3 H3 120.6 . . ?
C5 C4 C3 118.6(8) . . ?
C5 C4 H4 120.7 . . ?
C3 C4 H4 120.7 . . ?
N1 C5 C4 122.1(8) . . ?
N1 C5 C6 114.9(8) . . ?
C4 C5 C6 123.0(8) . . ?
N2 C6 C5 115.7(8) . . ?
N2 C6 H6 122.2 . . ?
C5 C6 H6 122.2 . . ?
N2 C7 C8 106.0(6) . . ?
N2 C7 H7A 110.5 . . ?
C8 C7 H7A 110.5 . . ?
N2 C7 H7B 110.5 . . ?
C8 C7 H7B 110.5 . . ?
H7A C7 H7B 108.7 . . ?
C7 C8 N4 111.6(6) . . ?
C7 C8 H8A 109.3 . . ?
N4 C8 H8A 109.3 . . ?
C7 C8 H8B 109.3 . . ?
N4 C8 H8B 109.3 . . ?
H8A C8 H8B 108.0 . . ?
C10 C9 N4 110.3(7) . . ?
C10 C9 H9A 109.6 . . ?
N4 C9 H9A 109.6 . . ?
C10 C9 H9B 109.6 . . ?
N4 C9 H9B 109.6 . . ?
H9A C9 H9B 108.1 . . ?
N3 C10 C11 120.4(7) . . ?
N3 C10 C9 117.8(7) . . ?
C11 C10 C9 121.8(7) . . ?
C10 C11 C12 118.2(8) . . ?
C10 C11 H11 120.9 . . ?
C12 C11 H11 120.9 . . ?
C13 C12 C11 120.6(7) . . ?
C13 C12 H12 119.7 . . ?
C11 C12 H12 119.7 . . ?
C14 C13 C12 118.3(8) . . ?
C14 C13 H13 120.8 . . ?
C12 C13 H13 120.8 . . ?
N3 C14 C13 122.1(8) . . ?
N3 C14 H14 118.9 . . ?
C13 C14 H14 118.9 . . ?
C16 C15 N4 107.8(7) . . ?
C16 C15 H15A 110.2 . . ?
N4 C15 H15A 110.2 . . ?
C16 C15 H15B 110.2 . . ?
N4 C15 H15B 110.2 . . ?
H15A C15 H15B 108.5 . . ?
N5 C16 C17 121.0(9) . . ?
N5 C16 C15 116.3(7) . . ?
C17 C16 C15 122.6(9) . . ?
C16 C17 C18 117.8(10) . . ?
C16 C17 H17 121.1 . . ?
C18 C17 H17 121.1 . . ?
C19 C18 C17 120.4(8) . . ?
C19 C18 H18 119.8 . . ?
C17 C18 H18 119.8 . . ?
C18 C19 C20 119.3(10) . . ?
C18 C19 H19 120.3 . . ?
C20 C19 H19 120.3 . . ?
N5 C20 C19 120.8(9) . . ?
N5 C20 H20 119.6 . . ?
C19 C20 H20 119.6 . . ?
F3A B1 F2A 118(2) . . ?
F3A B1 F1 110.2(16) . . ?
F2B B1 F1 116.9(14) . . ?
F2A B1 F1 102.6(14) . . ?
F2B B1 F4B 109.2(13) . . ?
F2A B1 F4B 130.2(14) . . ?
F1 B1 F4B 110.7(10) . . ?
F3A B1 F4A 113.5(15) . . ?
F2A B1 F4A 105.3(15) . . ?
F1 B1 F4A 106.7(11) . . ?
F2B B1 F3B 105(2) . . ?
F2A B1 F3B 98(2) . . ?
F1 B1 F3B 110.4(14) . . ?
F4B B1 F3B 103.4(13) . . ?
F8 B2 F7 108.8(10) . . ?
F8 B2 F5 117.7(12) . . ?
F7 B2 F5 111.3(8) . . ?
F8 B2 F6 105.9(10) . . ?
F7 B2 F6 105.9(11) . . ?
F5 B2 F6 106.4(8) . . ?
F10 B3 F10 108.2(12) . 2 ?
F10 B3 F9 109.5(4) . . ?
F10 B3 F9 108.9(4) 2 . ?
F10 B3 F9 108.9(4) . 2 ?
F10 B3 F9 109.5(4) 2 2 ?
F9 B3 F9 111.8(10) . 2 ?
F14 B4 F13 112.8(11) . . ?
F14 B4 F12 112.1(10) . . ?
F13 B4 F12 108.0(10) . . ?
F14 B4 F11 105.0(11) . . ?
F13 B4 F11 107.8(11) . . ?
F12 B4 F11 111.0(11) . . ?

loop_
_geom_bond_atom_site_label_1
_geom_bond_atom_site_label_2
_geom_bond_distance
_geom_bond_site_symmetry_2
_geom_bond_publ_flag
Ru1 N6 1.773(7) . ?
Ru1 N2 2.010(7) . ?
Ru1 N4 2.054(7) . ?
Ru1 N3 2.085(6) . ?
Ru1 N5 2.098(6) . ?
Ru1 N1 2.105(7) . ?
O1 N6 1.129(9) . ?
N1 C1 1.322(10) . ?
N1 C5 1.369(11) . ?
N2 C6 1.286(11) . ?
N2 C7 1.471(10) . ?
N3 C14 1.334(11) . ?
N3 C10 1.358(10) . ?
N4 C15 1.498(10) . ?
N4 C9 1.503(11) . ?
N4 C8 1.532(11) . ?
N5 C20 1.335(11) . ?
N5 C16 1.365(12) . ?
C1 C2 1.386(12) . ?
C1 H1 0.9500 . ?
C2 C3 1.376(13) . ?
C2 H2 0.9500 . ?
C3 C4 1.387(13) . ?
C3 H3 0.9500 . ?
C4 C5 1.378(12) . ?
C4 H4 0.9500 . ?
C5 C6 1.451(12) . ?
C6 H6 0.9500 . ?
C7 C8 1.491(13) . ?
C7 H7A 0.9900 . ?
C7 H7B 0.9900 . ?
C8 H8A 0.9900 . ?
C8 H8B 0.9900 . ?
C9 C10 1.497(11) . ?
C9 H9A 0.9900 . ?
C9 H9B 0.9900 . ?
C10 C11 1.386(11) . ?
C11 C12 1.394(12) . ?
C11 H11 0.9500 . ?
C12 C13 1.374(12) . ?
C12 H12 0.9500 . ?
C13 C14 1.369(11) . ?
C13 H13 0.9500 . ?
C14 H14 0.9500 . ?
C15 C16 1.493(13) . ?
C15 H15A 0.9900 . ?
C15 H15B 0.9900 . ?
C16 C17 1.399(11) . ?
C17 C18 1.403(16) . ?
C17 H17 0.9500 . ?
C18 C19 1.373(16) . ?
C18 H18 0.9500 . ?
C19 C20 1.400(12) . ?
C19 H19 0.9500 . ?
C20 H20 0.9500 . ?
B1 F3A 1.28(3) . ?
B1 F2B 1.37(4) . ?
B1 F2A 1.38(4) . ?
B1 F1 1.387(11) . ?
B1 F4B 1.406(18) . ?
B1 F4A 1.41(2) . ?
B1 F3B 1.48(3) . ?
B2 F8 1.324(12) . ?
B2 F7 1.343(13) . ?
B2 F5 1.371(12) . ?
B2 F6 1.404(13) . ?
B3 F10 1.365(10) . ?
B3 F10 1.365(10) 2 ?
B3 F9 1.384(9) . ?
B3 F9 1.384(9) 2 ?
B4 F14 1.352(15) . ?
B4 F13 1.371(14) . ?
B4 F12 1.393(14) . ?
B4 F11 1.404(14) . ?
